data_1561227
loop_
_publ_author_name
'Chapple, Peter M.'
'Cartron, Julien'
'Hamdoun, Ghanem'
'Kahlal, Samia'
'Cordier, Marie'
'Oulyadi, Hassan'
'Carpentier, Jean-Fran\,cois'
'Saillard, Jean-Yves'
'Sarazin, Yann'

_publ_section_title
;
 Metal--metal bonded alkaline-earth distannyls
;
_journal_issue 20
_journal_name_full 'Chemical Science'
_journal_page_first 7098
_journal_page_last 7114
_journal_paper_doi 10.1039/D1SC00436K
_journal_volume 12
_journal_year 2021
_chemical_compound_source 'synthesis as described'
_chemical_formula_moiety 'C34 H86 O4 Si6 Sn2 Sr'
_chemical_formula_sum 'C34 H86 O4 Si6 Sn2 Sr'
_chemical_formula_weight 1052.56
_space_group_crystal_system monoclinic
_space_group_IT_number 14
_space_group_name_Hall '-P 2ybc'
_space_group_name_H-M_alt 'P 1 21/c 1'
_atom_sites_solution_hydrogens geom
_atom_sites_solution_primary dual
_atom_sites_solution_secondary difmap
_audit_update_record
;
2020-12-18 deposited with the CCDC.	2021-03-22 downloaded from the CCDC.
;
_cell_angle_alpha 90
_cell_angle_beta 93.183(4)
_cell_angle_gamma 90
_cell_formula_units_Z 8
_cell_length_a 40.215(5)
_cell_length_b 13.1722(17)
_cell_length_c 20.520(3)
_cell_measurement_reflns_used 9435
_cell_measurement_temperature 150
_cell_measurement_theta_max 27.5327
_cell_measurement_theta_min 2.1693
_cell_measurement_wavelength 0.710730
_cell_volume 10853(3)
_computing_cell_refinement 'APEX3 (Bruker, 2015)'
_computing_data_collection 'SAINT (Bruker, 2014)'
_computing_data_reduction 'SAINT (Bruker, 2014)'
_computing_molecular_graphics 'PLATON, A.L.Spek, Acta Cryst. 2009, D65, 148-155'
_computing_publication_material 'CRYSCALC (T. Roisnel, local program, ver. 2020)'
_computing_structure_refinement 'SHELXL-2018_3 (Sheldrick, 2018)'
_computing_structure_solution 'SHELXT (G. Sheldrick, 2015)'
_diffrn_ambient_temperature 150
_diffrn_detector '(CMOS) PHOTON 100'
_diffrn_detector_area_resol_mean 10.4167
_diffrn_measured_fraction_theta_full 0.996
_diffrn_measured_fraction_theta_max 0.988
_diffrn_measurement_device_type 'D8 VENTURE Bruker AXS'
_diffrn_measurement_method 'rotation images'
_diffrn_orient_matrix_UB_11 0.0120980
_diffrn_orient_matrix_UB_12 0.0611884
_diffrn_orient_matrix_UB_13 -0.0130240
_diffrn_orient_matrix_UB_21 -0.0402296
_diffrn_orient_matrix_UB_22 -0.0088149
_diffrn_orient_matrix_UB_23 -0.0149203
_diffrn_orient_matrix_UB_31 -0.0248467
_diffrn_orient_matrix_UB_32 0.0440655
_diffrn_orient_matrix_UB_33 0.0151002
_diffrn_radiation_monochromator 'multilayer monochromator'
_diffrn_radiation_probe x-ray
_diffrn_radiation_source 'Incoatec microfocus sealed tube'
_diffrn_radiation_type MoK\a
_diffrn_radiation_wavelength 0.71073
_diffrn_reflns_av_R_equivalents 0.0621
_diffrn_reflns_av_unetI/netI 0.0596
_diffrn_reflns_limit_h_max 52
_diffrn_reflns_limit_h_min -52
_diffrn_reflns_limit_k_max 17
_diffrn_reflns_limit_k_min -14
_diffrn_reflns_limit_l_max 20
_diffrn_reflns_limit_l_min -26
_diffrn_reflns_number 93812
_diffrn_reflns_theta_full 25.242
_diffrn_reflns_theta_max 27.617
_diffrn_reflns_theta_min 2.169
_diffrn_source_current 1.0
_diffrn_source_voltage 50.0
_exptl_absorpt_coefficient_mu 2.053
_exptl_absorpt_correction_T_max 0.563
_exptl_absorpt_correction_T_min 0.459
_exptl_absorpt_correction_type multi-scan
_exptl_absorpt_process_details
;
  [Sheldrick, G.M. (2014). SADABS Bruker AXS Inc., Madison, Wisconsin, USA]
;
_exptl_crystal_density_diffrn 1.288
_exptl_crystal_description prism
_exptl_crystal_F_000 4352
_exptl_crystal_size_max 0.440
_exptl_crystal_size_mid 0.420
_exptl_crystal_size_min 0.280
_refine_diff_density_max 2.319
_refine_diff_density_min -2.108
_refine_diff_density_rms 0.201
_refine_ls_extinction_method none
_refine_ls_goodness_of_fit_ref 1.017
_refine_ls_hydrogen_treatment constr
_refine_ls_matrix_type full
_refine_ls_number_parameters 788
_refine_ls_number_reflns 24932
_refine_ls_number_restraints 2
_refine_ls_restrained_S_all 1.017
_refine_ls_R_factor_all 0.0901
_refine_ls_R_factor_gt 0.0812
_refine_ls_shift/su_max 0.007
_refine_ls_shift/su_mean 0.000
_refine_ls_structure_factor_coef Fsqd
_refine_ls_weighting_details 'w=1/[\s^2^(Fo^2^)+(0.1747P)^2^+98.2152P] where P=(Fo^2^+2Fc^2^)/3'
_refine_ls_weighting_scheme calc
_refine_ls_wR_factor_gt 0.2469
_refine_ls_wR_factor_ref 0.2585
_reflns_Friedel_coverage 0.000
_reflns_number_gt 22195
_reflns_number_total 24932
_reflns_threshold_expression >2sigma(I)
_cod_data_source_file d1sc00436k3.cif
_cod_data_source_block PC04156x2
_cod_depositor_comments 'Adding full bibliography for 1561223--1561228.cif.'
_cod_original_cell_volume 10853(2)
_cod_original_sg_symbol_H-M 'P 21/c'
_cod_database_code 1561227

loop_
_space_group_symop_operation_xyz
'x, y, z'
'-x, y+1/2, -z+1/2'
'-x, -y, -z'
'x, -y-1/2, z-1/2'

loop_
_atom_site_label
_atom_site_type_symbol
_atom_site_fract_x
_atom_site_fract_y
_atom_site_fract_z
_atom_site_U_iso_or_equiv
_atom_site_adp_type
_atom_site_occupancy
_atom_site_site_symmetry_order
_atom_site_calc_flag
_atom_site_refinement_flags_posn
_atom_site_refinement_flags_adp
_atom_site_refinement_flags_occupancy
_atom_site_disorder_assembly
_atom_site_disorder_group
Sr1 Sr 0.37576(2) 0.47605(7) 0.25484(4) 0.02458(18) Uani 1 1 d . . . . .
Sn1 Sn 0.41569(2) 0.66648(5) 0.17326(3) 0.02693(15) Uani 1 1 d . . . . .
Si1 Si 0.37875(11) 0.7999(3) 0.1102(2) 0.0496(8) Uani 1 1 d . . . . .
C1 C 0.3565(4) 0.8931(10) 0.1625(7) 0.0496(8) Uani 1 1 d . . . . .
H1A H 0.372881 0.929433 0.190989 0.074 Uiso 1 1 calc R U . . .
H1B H 0.341060 0.856330 0.189315 0.074 Uiso 1 1 calc R U . . .
H1C H 0.344095 0.941737 0.134498 0.074 Uiso 1 1 calc R U . . .
C2 C 0.4001(4) 0.8794(10) 0.0506(7) 0.0496(8) Uani 1 1 d . . . . .
H2A H 0.383891 0.925001 0.028282 0.074 Uiso 1 1 calc R U . . .
H2B H 0.410078 0.835595 0.018376 0.074 Uiso 1 1 calc R U . . .
H2C H 0.417562 0.919696 0.073534 0.074 Uiso 1 1 calc R U . . .
C3 C 0.3423(4) 0.7309(10) 0.0597(7) 0.0496(8) Uani 1 1 d . . . . .
H3A H 0.327963 0.781657 0.037276 0.074 Uiso 1 1 calc R U . . .
H3B H 0.329158 0.690898 0.089199 0.074 Uiso 1 1 calc R U . . .
H3C H 0.351644 0.685899 0.027335 0.074 Uiso 1 1 calc R U . . .
Si2 Si 0.45729(8) 0.6344(2) 0.08350(17) 0.0367(7) Uani 1 1 d . . . . .
C4 C 0.4823(4) 0.7492(13) 0.0569(8) 0.059(4) Uani 1 1 d . . . . .
H4A H 0.496061 0.774893 0.094230 0.089 Uiso 1 1 calc R U . . .
H4B H 0.467006 0.802531 0.040718 0.089 Uiso 1 1 calc R U . . .
H4C H 0.496678 0.728884 0.022128 0.089 Uiso 1 1 calc R U . . .
C5 C 0.4891(4) 0.5361(13) 0.1081(10) 0.068(5) Uani 1 1 d . . . . .
H5A H 0.477888 0.474143 0.121612 0.102 Uiso 1 1 calc R U . . .
H5B H 0.503512 0.561740 0.144559 0.102 Uiso 1 1 calc R U . . .
H5C H 0.502649 0.520838 0.071050 0.102 Uiso 1 1 calc R U . . .
C6 C 0.4352(5) 0.5853(13) 0.0063(7) 0.065(4) Uani 1 1 d . . . . .
H6A H 0.451738 0.561377 -0.023611 0.097 Uiso 1 1 calc R U . . .
H6B H 0.422017 0.640045 -0.014592 0.097 Uiso 1 1 calc R U . . .
H6C H 0.420544 0.529095 0.016893 0.097 Uiso 1 1 calc R U . . .
Si3 Si 0.45429(10) 0.7832(2) 0.24558(18) 0.0422(8) Uani 1 1 d . . . . .
C7 C 0.4559(4) 0.9199(10) 0.2178(9) 0.059(4) Uani 1 1 d . . . . .
H7A H 0.471378 0.957976 0.247139 0.089 Uiso 1 1 calc R U . . .
H7B H 0.433601 0.949970 0.218709 0.089 Uiso 1 1 calc R U . . .
H7C H 0.463430 0.922657 0.173293 0.089 Uiso 1 1 calc R U . . .
C8 C 0.4413(6) 0.7873(15) 0.3320(8) 0.083(6) Uani 1 1 d . . . . .
H8A H 0.441323 0.718358 0.349941 0.124 Uiso 1 1 calc R U . . .
H8B H 0.418889 0.816184 0.332944 0.124 Uiso 1 1 calc R U . . .
H8C H 0.456982 0.829591 0.358355 0.124 Uiso 1 1 calc R U . . .
C9 C 0.4982(4) 0.7356(13) 0.2496(11) 0.078(6) Uani 1 1 d . . . . .
H9A H 0.505744 0.728053 0.205273 0.118 Uiso 1 1 calc R U . . .
H9B H 0.499244 0.669742 0.271791 0.118 Uiso 1 1 calc R U . . .
H9C H 0.512598 0.784208 0.273863 0.118 Uiso 1 1 calc R U . . .
Sn2 Sn 0.33578(2) 0.28779(5) 0.33782(3) 0.02749(16) Uani 1 1 d . . . . .
Si4 Si 0.37155(8) 0.1376(3) 0.38224(19) 0.0450(8) Uani 1 1 d . . . . .
C10 C 0.3529(4) 0.0649(14) 0.4505(9) 0.068(5) Uani 1 1 d . . . . .
H10A H 0.370154 0.023298 0.472991 0.103 Uiso 1 1 calc R U . . .
H10B H 0.335000 0.020986 0.432447 0.103 Uiso 1 1 calc R U . . .
H10C H 0.343827 0.112779 0.481488 0.103 Uiso 1 1 calc R U . . .
C11 C 0.4140(4) 0.1784(17) 0.4109(12) 0.090(7) Uani 1 1 d . . . . .
H11A H 0.412893 0.216748 0.451617 0.135 Uiso 1 1 calc R U . . .
H11B H 0.423503 0.221417 0.377659 0.135 Uiso 1 1 calc R U . . .
H11C H 0.428171 0.118449 0.418540 0.135 Uiso 1 1 calc R U . . .
C12 C 0.3796(6) 0.0393(13) 0.3166(11) 0.089(7) Uani 1 1 d . . . . .
H12A H 0.395296 0.067053 0.286417 0.133 Uiso 1 1 calc R U . . .
H12B H 0.358565 0.022592 0.292518 0.133 Uiso 1 1 calc R U . . .
H12C H 0.388995 -0.022212 0.337177 0.133 Uiso 1 1 calc R U . . .
Si5 Si 0.31015(9) 0.3404(3) 0.44536(17) 0.0440(8) Uani 1 1 d . . . . .
C13 C 0.3429(4) 0.3487(15) 0.5157(7) 0.064(4) Uani 1 1 d . . . . .
H13A H 0.341443 0.415182 0.536883 0.096 Uiso 1 1 calc R U . . .
H13B H 0.365051 0.340230 0.499038 0.096 Uiso 1 1 calc R U . . .
H13C H 0.338928 0.295121 0.547487 0.096 Uiso 1 1 calc R U . . .
C14 C 0.2900(7) 0.4713(18) 0.4347(13) 0.116(10) Uani 1 1 d . . . . .
H14A H 0.279656 0.477229 0.390497 0.174 Uiso 1 1 calc R U . . .
H14B H 0.307052 0.523962 0.441525 0.174 Uiso 1 1 calc R U . . .
H14C H 0.272976 0.479742 0.466637 0.174 Uiso 1 1 calc R U . . .
C15 C 0.2769(4) 0.252(2) 0.4740(9) 0.092(7) Uani 1 1 d . . . . .
H15A H 0.287235 0.188040 0.489183 0.139 Uiso 1 1 calc R U . . .
H15B H 0.260668 0.237748 0.437696 0.139 Uiso 1 1 calc R U . . .
H15C H 0.265612 0.283622 0.509798 0.139 Uiso 1 1 calc R U . . .
Si6 Si 0.28747(9) 0.1801(2) 0.28479(19) 0.0410(7) Uani 1 1 d . . . . .
C16 C 0.2468(3) 0.2516(13) 0.2787(8) 0.055(3) Uani 1 1 d . . . . .
H16A H 0.248029 0.306090 0.246397 0.082 Uiso 1 1 calc R U . . .
H16B H 0.242423 0.280792 0.321272 0.082 Uiso 1 1 calc R U . . .
H16C H 0.228684 0.204938 0.265110 0.082 Uiso 1 1 calc R U . . .
C17 C 0.2779(5) 0.0568(11) 0.3268(12) 0.083(7) Uani 1 1 d . . . . .
H17A H 0.273398 0.070279 0.372402 0.125 Uiso 1 1 calc R U . . .
H17B H 0.297060 0.010988 0.325076 0.125 Uiso 1 1 calc R U . . .
H17C H 0.258352 0.025095 0.304628 0.125 Uiso 1 1 calc R U . . .
C18 C 0.2973(5) 0.1483(17) 0.1988(10) 0.083(6) Uani 1 1 d . . . . .
H18A H 0.279544 0.105456 0.178893 0.124 Uiso 1 1 calc R U . . .
H18B H 0.318513 0.111721 0.198991 0.124 Uiso 1 1 calc R U . . .
H18C H 0.298900 0.211008 0.173462 0.124 Uiso 1 1 calc R U . . .
O1 O 0.4001(2) 0.3423(6) 0.1827(4) 0.044(2) Uani 1 1 d . . . . .
C19 C 0.4115(5) 0.3557(15) 0.1174(10) 0.077(3) Uani 1 1 d . . . . .
H19A H 0.425313 0.417666 0.114762 0.092 Uiso 1 1 calc R U . . .
H19B H 0.392416 0.360796 0.084953 0.092 Uiso 1 1 calc R U . . .
C20 C 0.4314(5) 0.2638(15) 0.1060(10) 0.077(3) Uani 1 1 d . . . . .
H20A H 0.455367 0.277106 0.116490 0.092 Uiso 1 1 calc R U . . .
H20B H 0.428564 0.242374 0.059769 0.092 Uiso 1 1 calc R U . . .
C21 C 0.4188(6) 0.1824(14) 0.1503(10) 0.077(3) Uani 1 1 d . . . . .
H21A H 0.402402 0.138402 0.126272 0.092 Uiso 1 1 calc R U . . .
H21B H 0.437466 0.139768 0.168122 0.092 Uiso 1 1 calc R U . . .
C22 C 0.4042(5) 0.2341(14) 0.1997(10) 0.077(3) Uani 1 1 d . . . . .
H22A H 0.418200 0.227535 0.240666 0.092 Uiso 1 1 calc R U . . .
H22B H 0.382134 0.203948 0.206876 0.092 Uiso 1 1 calc R U . . .
O2 O 0.4221(2) 0.4708(8) 0.3425(4) 0.045(2) Uani 1 1 d . . . . .
C23 C 0.4582(3) 0.4787(13) 0.3330(8) 0.057(4) Uani 1 1 d . . . . .
H23A H 0.462766 0.531095 0.300125 0.069 Uiso 1 1 calc R U . . .
H23B H 0.467272 0.412882 0.318758 0.069 Uiso 1 1 calc R U . . .
C24 C 0.4732(4) 0.5079(13) 0.3990(8) 0.060(4) Uani 1 1 d . . . . .
H24A H 0.496383 0.482888 0.405246 0.072 Uiso 1 1 calc R U . . .
H24B H 0.473103 0.582534 0.404771 0.072 Uiso 1 1 calc R U . . .
C25 C 0.4515(4) 0.4584(17) 0.4446(8) 0.074(5) Uani 1 1 d . . . . .
H25A H 0.452476 0.494126 0.487075 0.089 Uiso 1 1 calc R U . . .
H25B H 0.458164 0.386758 0.451845 0.089 Uiso 1 1 calc R U . . .
C26 C 0.4173(4) 0.4648(17) 0.4121(7) 0.069(5) Uani 1 1 d . . . . .
H26A H 0.404058 0.403928 0.422210 0.083 Uiso 1 1 calc R U . . .
H26B H 0.405483 0.525813 0.427060 0.083 Uiso 1 1 calc R U . . .
O3 O 0.3468(6) 0.6209(13) 0.3093(10) 0.130(5) Uani 1 1 d . . . . .
C27 C 0.3583(9) 0.671(2) 0.3723(15) 0.130(5) Uani 1 1 d . . . . .
H27A H 0.353517 0.628269 0.410246 0.156 Uiso 1 1 calc R U . . .
H27B H 0.382476 0.685773 0.373410 0.156 Uiso 1 1 calc R U . . .
C28 C 0.3392(8) 0.764(2) 0.3723(14) 0.130(5) Uani 1 1 d D . . . .
H28A H 0.327271 0.768486 0.413174 0.156 Uiso 1 1 calc R U . . .
H28B H 0.354494 0.822949 0.371062 0.156 Uiso 1 1 calc R U . . .
C29 C 0.3168(8) 0.769(2) 0.3204(14) 0.130(5) Uani 1 1 d D . . . .
H29A H 0.320672 0.828764 0.292829 0.156 Uiso 1 1 calc R U . . .
H29B H 0.293665 0.770157 0.334437 0.156 Uiso 1 1 calc R U . . .
C30 C 0.3233(9) 0.6805(19) 0.2885(15) 0.130(5) Uani 1 1 d D . . . .
H30A H 0.302516 0.640343 0.286198 0.156 Uiso 1 1 calc R U . . .
H30B H 0.327930 0.699044 0.243091 0.156 Uiso 1 1 calc R U . . .
O4 O 0.3250(2) 0.4814(8) 0.1784(5) 0.053(2) Uani 1 1 d . . . . .
C31 C 0.2893(4) 0.4843(15) 0.1992(10) 0.069(5) Uani 1 1 d . . . . .
H31A H 0.286048 0.436936 0.235777 0.083 Uiso 1 1 calc R U . . .
H31B H 0.282853 0.553625 0.212204 0.083 Uiso 1 1 calc R U . . .
C32 C 0.2699(4) 0.4506(13) 0.1375(11) 0.075(6) Uani 1 1 d . . . . .
H32A H 0.269579 0.375691 0.133478 0.090 Uiso 1 1 calc R U . . .
H32B H 0.246742 0.476311 0.136012 0.090 Uiso 1 1 calc R U . . .
C33 C 0.2898(4) 0.499(2) 0.0853(9) 0.097(8) Uani 1 1 d . . . . .
H33A H 0.287245 0.573777 0.084178 0.116 Uiso 1 1 calc R U . . .
H33B H 0.284115 0.470346 0.041497 0.116 Uiso 1 1 calc R U . . .
C34 C 0.3253(4) 0.4652(16) 0.1132(9) 0.069(4) Uani 1 1 d . . . . .
H34A H 0.329220 0.392594 0.103794 0.082 Uiso 1 1 calc R U . . .
H34B H 0.342871 0.506179 0.093880 0.082 Uiso 1 1 calc R U . . .
Sr2 Sr 0.12666(2) 0.48964(6) 0.45183(4) 0.02058(17) Uani 1 1 d . . . . .
Sn3 Sn 0.17067(2) 0.68650(5) 0.52749(3) 0.02334(14) Uani 1 1 d . . . . .
Si7 Si 0.21263(8) 0.6568(2) 0.62582(15) 0.0340(6) Uani 1 1 d . . . . .
C35 C 0.1935(5) 0.5736(12) 0.6875(7) 0.063(4) Uani 1 1 d . . . . .
H35A H 0.211050 0.547181 0.718068 0.095 Uiso 1 1 calc R U . . .
H35B H 0.181973 0.516822 0.665252 0.095 Uiso 1 1 calc R U . . .
H35C H 0.177604 0.613107 0.711562 0.095 Uiso 1 1 calc R U . . .
C36 C 0.2284(5) 0.7742(12) 0.6700(8) 0.070(5) Uani 1 1 d . . . . .
H36A H 0.210166 0.806086 0.692227 0.105 Uiso 1 1 calc R U . . .
H36B H 0.237096 0.822094 0.638590 0.105 Uiso 1 1 calc R U . . .
H36C H 0.246269 0.755513 0.702304 0.105 Uiso 1 1 calc R U . . .
C37 C 0.2517(3) 0.5905(11) 0.6034(8) 0.054(4) Uani 1 1 d . . . . .
H37A H 0.265296 0.574289 0.643136 0.082 Uiso 1 1 calc R U . . .
H37B H 0.264316 0.634882 0.575461 0.082 Uiso 1 1 calc R U . . .
H37C H 0.245863 0.527660 0.579864 0.082 Uiso 1 1 calc R U . . .
Si8 Si 0.13054(8) 0.8109(2) 0.58289(17) 0.0350(6) Uani 1 1 d . . . . .
C38 C 0.0876(3) 0.8065(11) 0.5430(9) 0.053(4) Uani 1 1 d . . . . .
H38A H 0.072316 0.844326 0.569599 0.080 Uiso 1 1 calc R U . . .
H38B H 0.080237 0.735757 0.539076 0.080 Uiso 1 1 calc R U . . .
H38C H 0.087751 0.837152 0.499524 0.080 Uiso 1 1 calc R U . . .
C39 C 0.1258(4) 0.7745(11) 0.6710(7) 0.052(3) Uani 1 1 d . . . . .
H39A H 0.108684 0.817217 0.689457 0.078 Uiso 1 1 calc R U . . .
H39B H 0.147032 0.784306 0.695953 0.078 Uiso 1 1 calc R U . . .
H39C H 0.119125 0.703064 0.673407 0.078 Uiso 1 1 calc R U . . .
C40 C 0.1426(4) 0.9494(9) 0.5831(8) 0.055(4) Uani 1 1 d . . . . .
H40A H 0.145102 0.972177 0.538192 0.082 Uiso 1 1 calc R U . . .
H40B H 0.163681 0.958483 0.608648 0.082 Uiso 1 1 calc R U . . .
H40C H 0.125159 0.989528 0.602620 0.082 Uiso 1 1 calc R U . . .
Si9 Si 0.20596(8) 0.8070(2) 0.45864(16) 0.0330(6) Uani 1 1 d . . . . .
C41 C 0.2484(3) 0.7537(16) 0.4456(12) 0.082(7) Uani 1 1 d . . . . .
H41A H 0.246173 0.692226 0.418882 0.122 Uiso 1 1 calc R U . . .
H41B H 0.259555 0.737037 0.487932 0.122 Uiso 1 1 calc R U . . .
H41C H 0.261580 0.804195 0.423284 0.122 Uiso 1 1 calc R U . . .
C42 C 0.2133(4) 0.9404(11) 0.4916(8) 0.062(4) Uani 1 1 d . . . . .
H42A H 0.221927 0.936780 0.537134 0.093 Uiso 1 1 calc R U . . .
H42B H 0.192298 0.978193 0.489030 0.093 Uiso 1 1 calc R U . . .
H42C H 0.229565 0.975178 0.465501 0.093 Uiso 1 1 calc R U . . .
C43 C 0.1867(4) 0.8253(15) 0.3737(7) 0.069(5) Uani 1 1 d . . . . .
H43A H 0.203335 0.853105 0.345553 0.104 Uiso 1 1 calc R U . . .
H43B H 0.167882 0.872509 0.375082 0.104 Uiso 1 1 calc R U . . .
H43C H 0.178738 0.759822 0.356298 0.104 Uiso 1 1 calc R U . . .
Sn4 Sn 0.08463(2) 0.29384(5) 0.37084(3) 0.02341(15) Uani 1 1 d . . . . .
Si10 Si 0.12709(8) 0.1635(2) 0.32876(16) 0.0337(6) Uani 1 1 d . . . . .
C44 C 0.1444(4) 0.2030(11) 0.2501(7) 0.050(3) Uani 1 1 d . . . . .
H44A H 0.159746 0.150639 0.235799 0.074 Uiso 1 1 calc R U . . .
H44B H 0.156462 0.267277 0.256301 0.074 Uiso 1 1 calc R U . . .
H44C H 0.126204 0.211780 0.216848 0.074 Uiso 1 1 calc R U . . .
C45 C 0.1643(4) 0.1510(15) 0.3876(8) 0.069(5) Uani 1 1 d . . . . .
H45A H 0.157280 0.124405 0.429290 0.103 Uiso 1 1 calc R U . . .
H45B H 0.174681 0.217751 0.394681 0.103 Uiso 1 1 calc R U . . .
H45C H 0.180451 0.104364 0.369675 0.103 Uiso 1 1 calc R U . . .
C46 C 0.1112(4) 0.0316(11) 0.3144(9) 0.060(4) Uani 1 1 d . . . . .
H46A H 0.092356 0.033067 0.281956 0.090 Uiso 1 1 calc R U . . .
H46B H 0.103821 0.003452 0.355435 0.090 Uiso 1 1 calc R U . . .
H46C H 0.128966 -0.010883 0.298366 0.090 Uiso 1 1 calc R U . . .
Si11 Si 0.04402(8) 0.1698(2) 0.42432(19) 0.0379(7) Uani 1 1 d . . . . .
C47 C 0.0220(6) 0.0763(16) 0.3668(11) 0.097(7) Uani 1 1 d . . . . .
H47A H 0.028409 0.088950 0.322170 0.145 Uiso 1 1 calc R U . . .
H47B H -0.002175 0.084544 0.368768 0.145 Uiso 1 1 calc R U . . .
H47C H 0.028248 0.006962 0.379704 0.145 Uiso 1 1 calc R U . . .
C48 C 0.0661(5) 0.0923(15) 0.4901(11) 0.082(6) Uani 1 1 d . . . . .
H48A H 0.072482 0.136059 0.527329 0.122 Uiso 1 1 calc R U . . .
H48B H 0.086109 0.061748 0.473173 0.122 Uiso 1 1 calc R U . . .
H48C H 0.051262 0.038485 0.504160 0.122 Uiso 1 1 calc R U . . .
C49 C 0.0087(4) 0.2375(14) 0.4643(13) 0.085(7) Uani 1 1 d . . . . .
H49A H -0.006760 0.187219 0.480633 0.127 Uiso 1 1 calc R U . . .
H49B H -0.003155 0.281366 0.432240 0.127 Uiso 1 1 calc R U . . .
H49C H 0.017833 0.278858 0.500802 0.127 Uiso 1 1 calc R U . . .
Si12 Si 0.05197(7) 0.3262(3) 0.26027(15) 0.0334(6) Uani 1 1 d . . . . .
C50 C 0.0088(3) 0.3761(11) 0.2723(6) 0.044(3) Uani 1 1 d . . . . .
H50A H 0.010381 0.440044 0.296710 0.065 Uiso 1 1 calc R U . . .
H50B H -0.003613 0.326312 0.296801 0.065 Uiso 1 1 calc R U . . .
H50C H -0.002753 0.387908 0.229694 0.065 Uiso 1 1 calc R U . . .
C51 C 0.0728(4) 0.4232(16) 0.2096(7) 0.067(5) Uani 1 1 d . . . . .
H51A H 0.057783 0.442811 0.172515 0.101 Uiso 1 1 calc R U . . .
H51B H 0.093284 0.394364 0.193388 0.101 Uiso 1 1 calc R U . . .
H51C H 0.078382 0.483170 0.236289 0.101 Uiso 1 1 calc R U . . .
C52 C 0.0462(4) 0.2085(13) 0.2059(8) 0.066(5) Uani 1 1 d . . . . .
H52A H 0.033754 0.227087 0.165225 0.099 Uiso 1 1 calc R U . . .
H52B H 0.033927 0.156551 0.228741 0.099 Uiso 1 1 calc R U . . .
H52C H 0.068107 0.181802 0.195769 0.099 Uiso 1 1 calc R U . . .
O5 O 0.1665(2) 0.4924(7) 0.3620(4) 0.0395(18) Uani 1 1 d . . . . .
C53 C 0.2017(4) 0.4912(13) 0.3713(7) 0.053(3) Uani 1 1 d . . . . .
H53A H 0.209823 0.422039 0.382310 0.063 Uiso 1 1 calc R U . . .
H53B H 0.209234 0.538098 0.406823 0.063 Uiso 1 1 calc R U . . .
C54 C 0.2144(4) 0.5255(14) 0.3070(7) 0.058(4) Uani 1 1 d . . . . .
H54A H 0.215466 0.600507 0.304437 0.070 Uiso 1 1 calc R U . . .
H54B H 0.236630 0.496830 0.300010 0.070 Uiso 1 1 calc R U . . .
C55 C 0.1887(4) 0.4839(13) 0.2595(7) 0.055(4) Uani 1 1 d . . . . .
H55A H 0.188070 0.522704 0.218161 0.067 Uiso 1 1 calc R U . . .
H55B H 0.193227 0.411670 0.250002 0.067 Uiso 1 1 calc R U . . .
C56 C 0.1570(4) 0.4947(13) 0.2919(6) 0.053(4) Uani 1 1 d . . . . .
H56A H 0.146011 0.559678 0.279629 0.064 Uiso 1 1 calc R U . . .
H56B H 0.141709 0.438119 0.279735 0.064 Uiso 1 1 calc R U . . .
O6 O 0.15885(19) 0.3588(6) 0.5197(4) 0.0339(16) Uani 1 1 d . . . . .
C57 C 0.1940(3) 0.3618(10) 0.5337(7) 0.045(3) Uani 1 1 d . . . . .
H57A H 0.201564 0.432088 0.543018 0.054 Uiso 1 1 calc R U . . .
H57B H 0.205997 0.335318 0.496362 0.054 Uiso 1 1 calc R U . . .
C58 C 0.2001(4) 0.2956(11) 0.5925(8) 0.055(4) Uani 1 1 d . . . . .
H58A H 0.223118 0.268508 0.594919 0.066 Uiso 1 1 calc R U . . .
H58B H 0.196267 0.333263 0.633127 0.066 Uiso 1 1 calc R U . . .
C59 C 0.1757(4) 0.2143(9) 0.5814(7) 0.044(3) Uani 1 1 d . . . . .
H59A H 0.170524 0.180979 0.622925 0.053 Uiso 1 1 calc R U . . .
H59B H 0.183654 0.162624 0.550972 0.053 Uiso 1 1 calc R U . . .
C60 C 0.1452(3) 0.2715(9) 0.5514(7) 0.042(3) Uani 1 1 d . . . . .
H60A H 0.132528 0.228270 0.519404 0.050 Uiso 1 1 calc R U . . .
H60B H 0.130328 0.292830 0.585664 0.050 Uiso 1 1 calc R U . . .
O7 O 0.0865(2) 0.4895(8) 0.5410(5) 0.053(3) Uani 1 1 d . . . . .
C61 C 0.0933(3) 0.5109(11) 0.6086(7) 0.0491(15) Uani 1 1 d . . . . .
H61A H 0.111014 0.562652 0.614368 0.059 Uiso 1 1 calc R U . . .
H61B H 0.100523 0.448581 0.632307 0.059 Uiso 1 1 calc R U . . .
C62 C 0.0608(3) 0.5503(11) 0.6338(7) 0.0491(15) Uani 1 1 d . . . . .
H62A H 0.058195 0.528920 0.679454 0.059 Uiso 1 1 calc R U . . .
H62B H 0.059547 0.625212 0.631047 0.059 Uiso 1 1 calc R U . . .
C63 C 0.0349(3) 0.5007(11) 0.5877(7) 0.0491(15) Uani 1 1 d . . . . .
H63A H 0.031319 0.428912 0.599687 0.059 Uiso 1 1 calc R U . . .
H63B H 0.013401 0.537379 0.587654 0.059 Uiso 1 1 calc R U . . .
C64 C 0.0494(3) 0.5086(11) 0.5252(7) 0.0491(15) Uani 1 1 d . . . . .
H64A H 0.045699 0.576911 0.506092 0.059 Uiso 1 1 calc R U . . .
H64B H 0.039963 0.457032 0.494415 0.059 Uiso 1 1 calc R U . . .
O8 O 0.0904(2) 0.6192(6) 0.3894(4) 0.0414(19) Uani 1 1 d . . . . .
C65 C 0.1020(4) 0.7169(12) 0.3660(13) 0.086(4) Uani 1 1 d . . . . .
H65A H 0.119289 0.706836 0.334127 0.103 Uiso 1 1 calc R U . . .
H65B H 0.111594 0.757905 0.402835 0.103 Uiso 1 1 calc R U . . .
C66 C 0.0727(4) 0.7689(13) 0.3347(13) 0.086(4) Uani 1 1 d . . . . .
H66A H 0.078987 0.808859 0.296386 0.103 Uiso 1 1 calc R U . . .
H66B H 0.062172 0.814505 0.365839 0.103 Uiso 1 1 calc R U . . .
C67 C 0.0500(4) 0.6825(12) 0.3145(13) 0.086(4) Uani 1 1 d . . . . .
H67A H 0.026433 0.704771 0.309692 0.103 Uiso 1 1 calc R U . . .
H67B H 0.056356 0.651368 0.273054 0.103 Uiso 1 1 calc R U . . .
C68 C 0.0556(4) 0.6111(13) 0.3706(13) 0.086(4) Uani 1 1 d . . . . .
H68A H 0.041897 0.630821 0.407202 0.103 Uiso 1 1 calc R U . . .
H68B H 0.049839 0.540779 0.357353 0.103 Uiso 1 1 calc R U . . .

loop_
_atom_site_aniso_label
_atom_site_aniso_U_11
_atom_site_aniso_U_22
_atom_site_aniso_U_33
_atom_site_aniso_U_23
_atom_site_aniso_U_13
_atom_site_aniso_U_12
Sr1 0.0296(4) 0.0218(4) 0.0222(4) 0.0012(3) 0.0001(3) 0.0007(3)
Sn1 0.0300(3) 0.0213(3) 0.0296(3) 0.0038(2) 0.0023(3) 0.0005(2)
Si1 0.058(2) 0.0388(16) 0.0506(19) 0.0060(14) -0.0040(15) 0.0139(14)
C1 0.058(2) 0.0388(16) 0.0506(19) 0.0060(14) -0.0040(15) 0.0139(14)
C2 0.058(2) 0.0388(16) 0.0506(19) 0.0060(14) -0.0040(15) 0.0139(14)
C3 0.058(2) 0.0388(16) 0.0506(19) 0.0060(14) -0.0040(15) 0.0139(14)
Si2 0.0384(15) 0.0330(15) 0.0396(16) -0.0050(13) 0.0114(13) -0.0045(12)
C4 0.065(9) 0.063(9) 0.051(8) 0.002(7) 0.018(7) -0.031(8)
C5 0.052(8) 0.055(9) 0.099(13) -0.007(9) 0.021(8) 0.015(7)
C6 0.098(12) 0.056(9) 0.042(7) -0.014(7) 0.016(8) -0.024(9)
Si3 0.054(2) 0.0287(15) 0.0423(18) -0.0069(13) -0.0067(15) -0.0011(13)
C7 0.063(8) 0.028(6) 0.088(11) -0.006(7) -0.001(8) -0.012(6)
C8 0.14(2) 0.065(11) 0.042(9) -0.023(8) 0.005(10) 0.007(11)
C9 0.054(8) 0.053(9) 0.122(16) -0.025(10) -0.048(10) -0.012(7)
Sn2 0.0272(3) 0.0274(3) 0.0280(3) 0.0063(3) 0.0021(3) 0.0024(2)
Si4 0.0376(16) 0.0444(18) 0.054(2) 0.0237(16) 0.0120(15) 0.0152(14)
C10 0.062(9) 0.072(10) 0.071(10) 0.053(9) 0.004(8) 0.001(8)
C11 0.041(8) 0.115(16) 0.113(16) 0.067(14) -0.014(9) 0.010(9)
C12 0.109(15) 0.049(9) 0.115(16) 0.025(10) 0.064(13) 0.039(10)
Si5 0.0401(17) 0.058(2) 0.0342(16) 0.0007(15) 0.0067(13) 0.0139(15)
C13 0.062(9) 0.091(12) 0.039(7) -0.010(8) -0.001(6) -0.002(8)
C14 0.15(2) 0.093(16) 0.105(17) -0.031(14) 0.009(16) 0.087(17)
C15 0.052(9) 0.17(2) 0.056(10) -0.003(13) 0.023(8) -0.022(13)
Si6 0.0400(16) 0.0274(14) 0.054(2) 0.0001(14) -0.0067(15) -0.0005(12)
C16 0.024(5) 0.067(9) 0.072(9) 0.001(8) -0.010(6) 0.000(6)
C17 0.078(11) 0.030(7) 0.139(18) 0.034(9) -0.033(12) -0.015(7)
C18 0.073(11) 0.086(13) 0.085(13) -0.030(11) -0.034(10) 0.022(10)
O1 0.067(6) 0.028(4) 0.040(4) 0.001(3) 0.020(4) 0.005(4)
C19 0.095(7) 0.059(5) 0.077(6) -0.002(4) 0.016(5) 0.027(5)
C20 0.095(7) 0.059(5) 0.077(6) -0.002(4) 0.016(5) 0.027(5)
C21 0.095(7) 0.059(5) 0.077(6) -0.002(4) 0.016(5) 0.027(5)
C22 0.095(7) 0.059(5) 0.077(6) -0.002(4) 0.016(5) 0.027(5)
O2 0.040(4) 0.063(6) 0.032(4) 0.002(4) -0.002(3) 0.000(4)
C23 0.038(6) 0.071(10) 0.062(9) 0.004(8) 0.001(6) -0.003(6)
C24 0.043(7) 0.066(9) 0.067(10) -0.002(8) -0.021(7) 0.017(7)
C25 0.063(9) 0.107(15) 0.050(9) -0.011(9) -0.015(7) 0.037(10)
C26 0.066(9) 0.105(14) 0.035(7) 0.001(8) -0.007(7) 0.020(9)
O3 0.194(14) 0.081(7) 0.120(9) -0.022(6) 0.046(9) 0.052(7)
C27 0.194(14) 0.081(7) 0.120(9) -0.022(6) 0.046(9) 0.052(7)
C28 0.194(14) 0.081(7) 0.120(9) -0.022(6) 0.046(9) 0.052(7)
C29 0.194(14) 0.081(7) 0.120(9) -0.022(6) 0.046(9) 0.052(7)
C30 0.194(14) 0.081(7) 0.120(9) -0.022(6) 0.046(9) 0.052(7)
O4 0.044(5) 0.055(6) 0.056(6) 0.012(5) -0.021(4) -0.003(4)
C31 0.049(8) 0.071(11) 0.087(12) 0.017(10) 0.005(8) 0.011(7)
C32 0.053(8) 0.049(8) 0.119(16) 0.007(9) -0.028(10) 0.006(7)
C33 0.055(9) 0.19(3) 0.046(9) -0.018(12) -0.020(8) 0.032(13)
C34 0.055(9) 0.086(12) 0.063(10) -0.013(9) -0.009(7) 0.001(8)
Sr2 0.0227(4) 0.0178(4) 0.0212(4) -0.0011(3) 0.0004(3) -0.0011(3)
Sn3 0.0267(3) 0.0184(3) 0.0244(3) -0.0019(2) -0.0029(2) -0.0031(2)
Si7 0.0443(16) 0.0255(13) 0.0307(14) 0.0011(11) -0.0126(12) -0.0028(12)
C35 0.101(12) 0.053(8) 0.036(7) 0.011(6) 0.009(7) 0.003(8)
C36 0.094(12) 0.049(8) 0.061(10) -0.016(7) -0.044(9) -0.002(8)
C37 0.046(7) 0.048(7) 0.066(9) 0.013(7) -0.020(6) 0.010(6)
Si8 0.0363(15) 0.0255(13) 0.0434(17) -0.0094(12) 0.0046(13) -0.0012(11)
C38 0.025(5) 0.046(7) 0.088(11) -0.009(7) -0.003(6) 0.006(5)
C39 0.067(9) 0.044(7) 0.047(7) -0.018(6) 0.013(6) 0.004(6)
C40 0.072(9) 0.017(5) 0.076(10) -0.009(6) 0.007(7) 0.000(5)
Si9 0.0325(14) 0.0310(14) 0.0351(15) 0.0088(12) -0.0027(12) -0.0063(11)
C41 0.034(7) 0.074(11) 0.140(18) 0.047(12) 0.027(9) 0.005(7)
C42 0.077(10) 0.040(7) 0.067(10) 0.011(7) -0.008(8) -0.026(7)
C43 0.066(9) 0.102(13) 0.038(7) 0.035(8) -0.007(7) -0.031(9)
Sn4 0.0243(3) 0.0193(3) 0.0262(3) -0.0045(2) -0.0023(2) -0.0008(2)
Si10 0.0335(14) 0.0298(14) 0.0375(16) -0.0080(12) -0.0021(12) 0.0068(11)
C44 0.053(7) 0.062(9) 0.035(6) -0.006(6) 0.017(6) 0.014(6)
C45 0.058(9) 0.092(12) 0.054(9) -0.009(8) -0.010(7) 0.046(9)
C46 0.074(10) 0.036(7) 0.071(10) -0.019(7) 0.010(8) 0.008(6)
Si11 0.0318(14) 0.0242(14) 0.058(2) 0.0028(13) 0.0019(14) -0.0039(11)
C47 0.118(17) 0.070(12) 0.101(15) -0.030(11) 0.008(13) -0.063(12)
C48 0.065(10) 0.066(11) 0.115(16) 0.052(11) 0.011(10) 0.005(8)
C49 0.058(9) 0.056(9) 0.15(2) 0.007(11) 0.058(11) 0.006(8)
Si12 0.0289(13) 0.0440(17) 0.0265(14) -0.0087(12) -0.0054(11) 0.0072(12)
C50 0.030(5) 0.054(7) 0.046(7) -0.005(6) -0.005(5) 0.009(5)
C51 0.043(7) 0.119(15) 0.040(7) 0.030(9) -0.001(6) -0.002(8)
C52 0.051(8) 0.080(11) 0.064(9) -0.047(8) -0.028(7) 0.025(7)
O5 0.037(4) 0.049(5) 0.033(4) -0.006(3) 0.009(3) 0.002(3)
C53 0.050(7) 0.072(10) 0.037(7) -0.002(6) 0.014(6) -0.002(7)
C54 0.053(8) 0.081(11) 0.042(7) 0.000(7) 0.016(6) -0.017(7)
C55 0.074(10) 0.060(9) 0.033(6) 0.000(6) 0.012(6) 0.004(7)
C56 0.057(8) 0.069(9) 0.034(6) -0.005(6) 0.004(6) 0.023(7)
O6 0.038(4) 0.024(3) 0.039(4) 0.007(3) -0.005(3) -0.003(3)
C57 0.034(5) 0.044(6) 0.057(8) 0.014(6) -0.007(5) -0.003(5)
C58 0.064(9) 0.049(8) 0.050(8) 0.010(6) -0.004(7) 0.016(6)
C59 0.064(8) 0.029(5) 0.040(6) 0.007(5) -0.001(6) 0.010(5)
C60 0.046(6) 0.032(6) 0.046(7) 0.007(5) 0.000(5) -0.006(5)
O7 0.050(5) 0.067(6) 0.046(5) -0.028(5) 0.025(4) -0.025(5)
C61 0.048(4) 0.049(4) 0.050(4) 0.001(3) 0.008(3) 0.003(3)
C62 0.048(4) 0.049(4) 0.050(4) 0.001(3) 0.008(3) 0.003(3)
C63 0.048(4) 0.049(4) 0.050(4) 0.001(3) 0.008(3) 0.003(3)
C64 0.048(4) 0.049(4) 0.050(4) 0.001(3) 0.008(3) 0.003(3)
O8 0.036(4) 0.033(4) 0.054(5) 0.006(4) -0.012(4) -0.001(3)
C65 0.056(5) 0.043(4) 0.153(10) 0.016(5) -0.042(6) -0.003(4)
C66 0.056(5) 0.043(4) 0.153(10) 0.016(5) -0.042(6) -0.003(4)
C67 0.056(5) 0.043(4) 0.153(10) 0.016(5) -0.042(6) -0.003(4)
C68 0.056(5) 0.043(4) 0.153(10) 0.016(5) -0.042(6) -0.003(4)

loop_
_atom_type_symbol
_atom_type_description
_atom_type_scat_dispersion_real
_atom_type_scat_dispersion_imag
_atom_type_scat_source
C C 0.0033 0.0016 'International Tables Vol C Tables 4.2.6.8 and 6.1.1.4'
H H 0.0000 0.0000 'International Tables Vol C Tables 4.2.6.8 and 6.1.1.4'
O O 0.0106 0.0060 'International Tables Vol C Tables 4.2.6.8 and 6.1.1.4'
Sn Sn -0.6537 1.4246 'International Tables Vol C Tables 4.2.6.8 and 6.1.1.4'
Sr Sr -1.5307 3.2498 'International Tables Vol C Tables 4.2.6.8 and 6.1.1.4'
Si Si 0.0817 0.0704 'International Tables Vol C Tables 4.2.6.8 and 6.1.1.4'

loop_
_geom_angle_atom_site_label_1
_geom_angle_atom_site_label_2
_geom_angle_atom_site_label_3
_geom_angle
_geom_angle_site_symmetry_1
_geom_angle_site_symmetry_3
_geom_angle_publ_flag
O4 Sr1 O2 173.2(3) . . ?
O4 Sr1 O3 82.9(6) . . ?
O2 Sr1 O3 92.6(6) . . ?
O4 Sr1 O1 89.0(3) . . ?
O2 Sr1 O1 95.9(3) . . ?
O3 Sr1 O1 170.4(5) . . ?
O4 Sr1 Sn2 86.8(2) . . ?
O2 Sr1 Sn2 88.5(2) . . ?
O3 Sr1 Sn2 94.9(5) . . ?
O1 Sr1 Sn2 89.69(19) . . ?
O4 Sr1 Sn1 93.5(2) . . ?
O2 Sr1 Sn1 91.2(2) . . ?
O3 Sr1 Sn1 84.5(5) . . ?
O1 Sr1 Sn1 90.94(19) . . ?
Sn2 Sr1 Sn1 179.33(4) . . ?
Si2 Sn1 Si3 96.54(12) . . ?
Si2 Sn1 Si1 97.47(13) . . ?
Si3 Sn1 Si1 101.03(12) . . ?
Si2 Sn1 Sr1 124.13(8) . . ?
Si3 Sn1 Sr1 115.62(9) . . ?
Si1 Sn1 Sr1 117.60(10) . . ?
C2 Si1 C1 105.0(6) . . ?
C2 Si1 C3 105.7(6) . . ?
C1 Si1 C3 103.7(6) . . ?
C2 Si1 Sn1 115.9(4) . . ?
C1 Si1 Sn1 115.6(4) . . ?
C3 Si1 Sn1 109.8(4) . . ?
Si1 C1 H1A 109.5 . . ?
Si1 C1 H1B 109.5 . . ?
H1A C1 H1B 109.5 . . ?
Si1 C1 H1C 109.5 . . ?
H1A C1 H1C 109.5 . . ?
H1B C1 H1C 109.5 . . ?
Si1 C2 H2A 109.5 . . ?
Si1 C2 H2B 109.5 . . ?
H2A C2 H2B 109.5 . . ?
Si1 C2 H2C 109.5 . . ?
H2A C2 H2C 109.5 . . ?
H2B C2 H2C 109.5 . . ?
Si1 C3 H3A 109.5 . . ?
Si1 C3 H3B 109.5 . . ?
H3A C3 H3B 109.5 . . ?
Si1 C3 H3C 109.5 . . ?
H3A C3 H3C 109.5 . . ?
H3B C3 H3C 109.5 . . ?
C5 Si2 C6 105.8(9) . . ?
C5 Si2 C4 105.1(8) . . ?
C6 Si2 C4 105.1(7) . . ?
C5 Si2 Sn1 112.3(6) . . ?
C6 Si2 Sn1 111.2(6) . . ?
C4 Si2 Sn1 116.4(5) . . ?
Si2 C4 H4A 109.5 . . ?
Si2 C4 H4B 109.5 . . ?
H4A C4 H4B 109.5 . . ?
Si2 C4 H4C 109.5 . . ?
H4A C4 H4C 109.5 . . ?
H4B C4 H4C 109.5 . . ?
Si2 C5 H5A 109.5 . . ?
Si2 C5 H5B 109.5 . . ?
H5A C5 H5B 109.5 . . ?
Si2 C5 H5C 109.5 . . ?
H5A C5 H5C 109.5 . . ?
H5B C5 H5C 109.5 . . ?
Si2 C6 H6A 109.5 . . ?
Si2 C6 H6B 109.5 . . ?
H6A C6 H6B 109.5 . . ?
Si2 C6 H6C 109.5 . . ?
H6A C6 H6C 109.5 . . ?
H6B C6 H6C 109.5 . . ?
C9 Si3 C8 106.2(10) . . ?
C9 Si3 C7 106.6(8) . . ?
C8 Si3 C7 105.8(8) . . ?
C9 Si3 Sn1 111.1(5) . . ?
C8 Si3 Sn1 111.7(7) . . ?
C7 Si3 Sn1 114.9(5) . . ?
Si3 C7 H7A 109.5 . . ?
Si3 C7 H7B 109.5 . . ?
H7A C7 H7B 109.5 . . ?
Si3 C7 H7C 109.5 . . ?
H7A C7 H7C 109.5 . . ?
H7B C7 H7C 109.5 . . ?
Si3 C8 H8A 109.5 . . ?
Si3 C8 H8B 109.5 . . ?
H8A C8 H8B 109.5 . . ?
Si3 C8 H8C 109.5 . . ?
H8A C8 H8C 109.5 . . ?
H8B C8 H8C 109.5 . . ?
Si3 C9 H9A 109.5 . . ?
Si3 C9 H9B 109.5 . . ?
H9A C9 H9B 109.5 . . ?
Si3 C9 H9C 109.5 . . ?
H9A C9 H9C 109.5 . . ?
H9B C9 H9C 109.5 . . ?
Si5 Sn2 Si4 98.34(12) . . ?
Si5 Sn2 Si6 100.38(13) . . ?
Si4 Sn2 Si6 96.80(12) . . ?
Si5 Sn2 Sr1 116.57(10) . . ?
Si4 Sn2 Sr1 117.29(8) . . ?
Si6 Sn2 Sr1 122.94(9) . . ?
C11 Si4 C10 108.0(8) . . ?
C11 Si4 C12 103.4(11) . . ?
C10 Si4 C12 105.6(9) . . ?
C11 Si4 Sn2 112.0(6) . . ?
C10 Si4 Sn2 114.5(5) . . ?
C12 Si4 Sn2 112.5(7) . . ?
Si4 C10 H10A 109.5 . . ?
Si4 C10 H10B 109.5 . . ?
H10A C10 H10B 109.5 . . ?
Si4 C10 H10C 109.5 . . ?
H10A C10 H10C 109.5 . . ?
H10B C10 H10C 109.5 . . ?
Si4 C11 H11A 109.5 . . ?
Si4 C11 H11B 109.5 . . ?
H11A C11 H11B 109.5 . . ?
Si4 C11 H11C 109.5 . . ?
H11A C11 H11C 109.5 . . ?
H11B C11 H11C 109.5 . . ?
Si4 C12 H12A 109.5 . . ?
Si4 C12 H12B 109.5 . . ?
H12A C12 H12B 109.5 . . ?
Si4 C12 H12C 109.5 . . ?
H12A C12 H12C 109.5 . . ?
H12B C12 H12C 109.5 . . ?
C15 Si5 C13 105.7(9) . . ?
C15 Si5 C14 106.8(13) . . ?
C13 Si5 C14 107.8(10) . . ?
C15 Si5 Sn2 114.9(7) . . ?
C13 Si5 Sn2 111.9(5) . . ?
C14 Si5 Sn2 109.3(8) . . ?
Si5 C13 H13A 109.5 . . ?
Si5 C13 H13B 109.5 . . ?
H13A C13 H13B 109.5 . . ?
Si5 C13 H13C 109.5 . . ?
H13A C13 H13C 109.5 . . ?
H13B C13 H13C 109.5 . . ?
Si5 C14 H14A 109.5 . . ?
Si5 C14 H14B 109.5 . . ?
H14A C14 H14B 109.5 . . ?
Si5 C14 H14C 109.5 . . ?
H14A C14 H14C 109.5 . . ?
H14B C14 H14C 109.5 . . ?
Si5 C15 H15A 109.5 . . ?
Si5 C15 H15B 109.5 . . ?
H15A C15 H15B 109.5 . . ?
Si5 C15 H15C 109.5 . . ?
H15A C15 H15C 109.5 . . ?
H15B C15 H15C 109.5 . . ?
C18 Si6 C16 106.0(8) . . ?
C18 Si6 C17 107.2(11) . . ?
C16 Si6 C17 105.2(8) . . ?
C18 Si6 Sn2 109.0(7) . . ?
C16 Si6 Sn2 112.4(5) . . ?
C17 Si6 Sn2 116.5(6) . . ?
Si6 C16 H16A 109.5 . . ?
Si6 C16 H16B 109.5 . . ?
H16A C16 H16B 109.5 . . ?
Si6 C16 H16C 109.5 . . ?
H16A C16 H16C 109.5 . . ?
H16B C16 H16C 109.5 . . ?
Si6 C17 H17A 109.5 . . ?
Si6 C17 H17B 109.5 . . ?
H17A C17 H17B 109.5 . . ?
Si6 C17 H17C 109.5 . . ?
H17A C17 H17C 109.5 . . ?
H17B C17 H17C 109.5 . . ?
Si6 C18 H18A 109.5 . . ?
Si6 C18 H18B 109.5 . . ?
H18A C18 H18B 109.5 . . ?
Si6 C18 H18C 109.5 . . ?
H18A C18 H18C 109.5 . . ?
H18B C18 H18C 109.5 . . ?
C19 O1 C22 107.4(12) . . ?
C19 O1 Sr1 127.4(9) . . ?
C22 O1 Sr1 125.2(9) . . ?
O1 C19 C20 104.4(15) . . ?
O1 C19 H19A 110.9 . . ?
C20 C19 H19A 110.9 . . ?
O1 C19 H19B 110.9 . . ?
C20 C19 H19B 110.9 . . ?
H19A C19 H19B 108.9 . . ?
C19 C20 C21 106.5(16) . . ?
C19 C20 H20A 110.4 . . ?
C21 C20 H20A 110.4 . . ?
C19 C20 H20B 110.4 . . ?
C21 C20 H20B 110.4 . . ?
H20A C20 H20B 108.6 . . ?
C22 C21 C20 105.3(16) . . ?
C22 C21 H21A 110.7 . . ?
C20 C21 H21A 110.7 . . ?
C22 C21 H21B 110.7 . . ?
C20 C21 H21B 110.7 . . ?
H21A C21 H21B 108.8 . . ?
C21 C22 O1 110.5(16) . . ?
C21 C22 H22A 109.6 . . ?
O1 C22 H22A 109.6 . . ?
C21 C22 H22B 109.6 . . ?
O1 C22 H22B 109.6 . . ?
H22A C22 H22B 108.1 . . ?
C26 O2 C23 108.6(11) . . ?
C26 O2 Sr1 124.7(8) . . ?
C23 O2 Sr1 126.7(8) . . ?
O2 C23 C24 104.3(12) . . ?
O2 C23 H23A 110.9 . . ?
C24 C23 H23A 110.9 . . ?
O2 C23 H23B 110.9 . . ?
C24 C23 H23B 110.9 . . ?
H23A C23 H23B 108.9 . . ?
C25 C24 C23 103.7(13) . . ?
C25 C24 H24A 111.0 . . ?
C23 C24 H24A 111.0 . . ?
C25 C24 H24B 111.0 . . ?
C23 C24 H24B 111.0 . . ?
H24A C24 H24B 109.0 . . ?
C24 C25 C26 104.9(14) . . ?
C24 C25 H25A 110.8 . . ?
C26 C25 H25A 110.8 . . ?
C24 C25 H25B 110.8 . . ?
C26 C25 H25B 110.8 . . ?
H25A C25 H25B 108.8 . . ?
O2 C26 C25 105.6(13) . . ?
O2 C26 H26A 110.6 . . ?
C25 C26 H26A 110.6 . . ?
O2 C26 H26B 110.6 . . ?
C25 C26 H26B 110.6 . . ?
H26A C26 H26B 108.7 . . ?
C30 O3 C27 101.6(19) . . ?
C30 O3 Sr1 131.6(18) . . ?
C27 O3 Sr1 125.8(17) . . ?
C28 C27 O3 104(3) . . ?
C28 C27 H27A 111.0 . . ?
O3 C27 H27A 111.0 . . ?
C28 C27 H27B 111.0 . . ?
O3 C27 H27B 111.0 . . ?
H27A C27 H27B 109.0 . . ?
C29 C28 C27 111(3) . . ?
C29 C28 H28A 109.3 . . ?
C27 C28 H28A 109.3 . . ?
C29 C28 H28B 109.3 . . ?
C27 C28 H28B 109.3 . . ?
H28A C28 H28B 108.0 . . ?
C28 C29 C30 102(3) . . ?
C28 C29 H29A 111.4 . . ?
C30 C29 H29A 111.4 . . ?
C28 C29 H29B 111.4 . . ?
C30 C29 H29B 111.4 . . ?
H29A C29 H29B 109.3 . . ?
O3 C30 C29 121(3) . . ?
O3 C30 H30A 107.0 . . ?
C29 C30 H30A 107.0 . . ?
O3 C30 H30B 107.0 . . ?
C29 C30 H30B 107.0 . . ?
H30A C30 H30B 106.8 . . ?
C34 O4 C31 110.0(12) . . ?
C34 O4 Sr1 124.2(9) . . ?
C31 O4 Sr1 125.0(10) . . ?
C32 C31 O4 102.0(15) . . ?
C32 C31 H31A 111.4 . . ?
O4 C31 H31A 111.4 . . ?
C32 C31 H31B 111.4 . . ?
O4 C31 H31B 111.4 . . ?
H31A C31 H31B 109.2 . . ?
C33 C32 C31 101.6(14) . . ?
C33 C32 H32A 111.5 . . ?
C31 C32 H32A 111.5 . . ?
C33 C32 H32B 111.5 . . ?
C31 C32 H32B 111.5 . . ?
H32A C32 H32B 109.3 . . ?
C32 C33 C34 97.3(16) . . ?
C32 C33 H33A 112.3 . . ?
C34 C33 H33A 112.3 . . ?
C32 C33 H33B 112.3 . . ?
C34 C33 H33B 112.3 . . ?
H33A C33 H33B 109.9 . . ?
O4 C34 C33 104.8(14) . . ?
O4 C34 H34A 110.8 . . ?
C33 C34 H34A 110.8 . . ?
O4 C34 H34B 110.8 . . ?
C33 C34 H34B 110.8 . . ?
H34A C34 H34B 108.9 . . ?
O7 Sr2 O5 179.1(4) . . ?
O7 Sr2 O6 85.9(3) . . ?
O5 Sr2 O6 94.9(3) . . ?
O7 Sr2 O8 89.6(4) . . ?
O5 Sr2 O8 89.6(3) . . ?
O6 Sr2 O8 175.4(3) . . ?
O7 Sr2 Sn4 91.9(2) . . ?
O5 Sr2 Sn4 88.4(2) . . ?
O6 Sr2 Sn4 88.73(17) . . ?
O8 Sr2 Sn4 90.40(19) . . ?
O7 Sr2 Sn3 90.4(2) . . ?
O5 Sr2 Sn3 89.3(2) . . ?
O6 Sr2 Sn3 91.74(17) . . ?
O8 Sr2 Sn3 89.31(19) . . ?
Sn4 Sr2 Sn3 177.69(3) . . ?
Si7 Sn3 Si9 99.44(10) . . ?
Si7 Sn3 Si8 98.50(11) . . ?
Si9 Sn3 Si8 102.90(10) . . ?
Si7 Sn3 Sr2 122.16(7) . . ?
Si9 Sn3 Sr2 119.67(8) . . ?
Si8 Sn3 Sr2 110.72(7) . . ?
C35 Si7 C37 105.9(7) . . ?
C35 Si7 C36 107.2(8) . . ?
C37 Si7 C36 103.6(8) . . ?
C35 Si7 Sn3 110.0(6) . . ?
C37 Si7 Sn3 113.4(5) . . ?
C36 Si7 Sn3 116.1(5) . . ?
Si7 C35 H35A 109.5 . . ?
Si7 C35 H35B 109.5 . . ?
H35A C35 H35B 109.5 . . ?
Si7 C35 H35C 109.5 . . ?
H35A C35 H35C 109.5 . . ?
H35B C35 H35C 109.5 . . ?
Si7 C36 H36A 109.5 . . ?
Si7 C36 H36B 109.5 . . ?
H36A C36 H36B 109.5 . . ?
Si7 C36 H36C 109.5 . . ?
H36A C36 H36C 109.5 . . ?
H36B C36 H36C 109.5 . . ?
Si7 C37 H37A 109.5 . . ?
Si7 C37 H37B 109.5 . . ?
H37A C37 H37B 109.5 . . ?
Si7 C37 H37C 109.5 . . ?
H37A C37 H37C 109.5 . . ?
H37B C37 H37C 109.5 . . ?
C38 Si8 C40 105.2(7) . . ?
C38 Si8 C39 105.7(7) . . ?
C40 Si8 C39 106.4(7) . . ?
C38 Si8 Sn3 111.6(5) . . ?
C40 Si8 Sn3 116.4(5) . . ?
C39 Si8 Sn3 110.8(4) . . ?
Si8 C38 H38A 109.5 . . ?
Si8 C38 H38B 109.5 . . ?
H38A C38 H38B 109.5 . . ?
Si8 C38 H38C 109.5 . . ?
H38A C38 H38C 109.5 . . ?
H38B C38 H38C 109.5 . . ?
Si8 C39 H39A 109.5 . . ?
Si8 C39 H39B 109.5 . . ?
H39A C39 H39B 109.5 . . ?
Si8 C39 H39C 109.5 . . ?
H39A C39 H39C 109.5 . . ?
H39B C39 H39C 109.5 . . ?
Si8 C40 H40A 109.5 . . ?
Si8 C40 H40B 109.5 . . ?
H40A C40 H40B 109.5 . . ?
Si8 C40 H40C 109.5 . . ?
H40A C40 H40C 109.5 . . ?
H40B C40 H40C 109.5 . . ?
C41 Si9 C43 104.3(10) . . ?
C41 Si9 C42 105.7(9) . . ?
C43 Si9 C42 105.0(8) . . ?
C41 Si9 Sn3 112.2(5) . . ?
C43 Si9 Sn3 111.8(5) . . ?
C42 Si9 Sn3 116.8(5) . . ?
Si9 C41 H41A 109.5 . . ?
Si9 C41 H41B 109.5 . . ?
H41A C41 H41B 109.5 . . ?
Si9 C41 H41C 109.5 . . ?
H41A C41 H41C 109.5 . . ?
H41B C41 H41C 109.5 . . ?
Si9 C42 H42A 109.5 . . ?
Si9 C42 H42B 109.5 . . ?
H42A C42 H42B 109.5 . . ?
Si9 C42 H42C 109.5 . . ?
H42A C42 H42C 109.5 . . ?
H42B C42 H42C 109.5 . . ?
Si9 C43 H43A 109.5 . . ?
Si9 C43 H43B 109.5 . . ?
H43A C43 H43B 109.5 . . ?
Si9 C43 H43C 109.5 . . ?
H43A C43 H43C 109.5 . . ?
H43B C43 H43C 109.5 . . ?
Si12 Sn4 Si11 99.98(11) . . ?
Si12 Sn4 Si10 97.35(10) . . ?
Si11 Sn4 Si10 99.48(10) . . ?
Si12 Sn4 Sr2 120.55(8) . . ?
Si11 Sn4 Sr2 124.64(9) . . ?
Si10 Sn4 Sr2 109.84(7) . . ?
C44 Si10 C46 105.3(7) . . ?
C44 Si10 C45 104.9(8) . . ?
C46 Si10 C45 105.9(8) . . ?
C44 Si10 Sn4 112.7(4) . . ?
C46 Si10 Sn4 116.1(5) . . ?
C45 Si10 Sn4 111.0(5) . . ?
Si10 C44 H44A 109.5 . . ?
Si10 C44 H44B 109.5 . . ?
H44A C44 H44B 109.5 . . ?
Si10 C44 H44C 109.5 . . ?
H44A C44 H44C 109.5 . . ?
H44B C44 H44C 109.5 . . ?
Si10 C45 H45A 109.5 . . ?
Si10 C45 H45B 109.5 . . ?
H45A C45 H45B 109.5 . . ?
Si10 C45 H45C 109.5 . . ?
H45A C45 H45C 109.5 . . ?
H45B C45 H45C 109.5 . . ?
Si10 C46 H46A 109.5 . . ?
Si10 C46 H46B 109.5 . . ?
H46A C46 H46B 109.5 . . ?
Si10 C46 H46C 109.5 . . ?
H46A C46 H46C 109.5 . . ?
H46B C46 H46C 109.5 . . ?
C48 Si11 C47 106.3(11) . . ?
C48 Si11 C49 106.2(10) . . ?
C47 Si11 C49 103.9(10) . . ?
C48 Si11 Sn4 111.3(6) . . ?
C47 Si11 Sn4 115.5(7) . . ?
C49 Si11 Sn4 112.9(6) . . ?
Si11 C47 H47A 109.5 . . ?
Si11 C47 H47B 109.5 . . ?
H47A C47 H47B 109.5 . . ?
Si11 C47 H47C 109.5 . . ?
H47A C47 H47C 109.5 . . ?
H47B C47 H47C 109.5 . . ?
Si11 C48 H48A 109.5 . . ?
Si11 C48 H48B 109.5 . . ?
H48A C48 H48B 109.5 . . ?
Si11 C48 H48C 109.5 . . ?
H48A C48 H48C 109.5 . . ?
H48B C48 H48C 109.5 . . ?
Si11 C49 H49A 109.5 . . ?
Si11 C49 H49B 109.5 . . ?
H49A C49 H49B 109.5 . . ?
Si11 C49 H49C 109.5 . . ?
H49A C49 H49C 109.5 . . ?
H49B C49 H49C 109.5 . . ?
C51 Si12 C50 106.2(7) . . ?
C51 Si12 C52 105.7(9) . . ?
C50 Si12 C52 106.1(6) . . ?
C51 Si12 Sn4 112.1(5) . . ?
C50 Si12 Sn4 111.6(4) . . ?
C52 Si12 Sn4 114.6(5) . . ?
Si12 C50 H50A 109.5 . . ?
Si12 C50 H50B 109.5 . . ?
H50A C50 H50B 109.5 . . ?
Si12 C50 H50C 109.5 . . ?
H50A C50 H50C 109.5 . . ?
H50B C50 H50C 109.5 . . ?
Si12 C51 H51A 109.5 . . ?
Si12 C51 H51B 109.5 . . ?
H51A C51 H51B 109.5 . . ?
Si12 C51 H51C 109.5 . . ?
H51A C51 H51C 109.5 . . ?
H51B C51 H51C 109.5 . . ?
Si12 C52 H52A 109.5 . . ?
Si12 C52 H52B 109.5 . . ?
H52A C52 H52B 109.5 . . ?
Si12 C52 H52C 109.5 . . ?
H52A C52 H52C 109.5 . . ?
H52B C52 H52C 109.5 . . ?
C53 O5 C56 109.5(9) . . ?
C53 O5 Sr2 125.1(7) . . ?
C56 O5 Sr2 125.3(7) . . ?
O5 C53 C54 105.2(12) . . ?
O5 C53 H53A 110.7 . . ?
C54 C53 H53A 110.7 . . ?
O5 C53 H53B 110.7 . . ?
C54 C53 H53B 110.7 . . ?
H53A C53 H53B 108.8 . . ?
C55 C54 C53 102.0(12) . . ?
C55 C54 H54A 111.4 . . ?
C53 C54 H54A 111.4 . . ?
C55 C54 H54B 111.4 . . ?
C53 C54 H54B 111.4 . . ?
H54A C54 H54B 109.2 . . ?
C56 C55 C54 104.8(12) . . ?
C56 C55 H55A 110.8 . . ?
C54 C55 H55A 110.8 . . ?
C56 C55 H55B 110.8 . . ?
C54 C55 H55B 110.8 . . ?
H55A C55 H55B 108.9 . . ?
O5 C56 C55 104.8(11) . . ?
O5 C56 H56A 110.8 . . ?
C55 C56 H56A 110.8 . . ?
O5 C56 H56B 110.8 . . ?
C55 C56 H56B 110.8 . . ?
H56A C56 H56B 108.9 . . ?
C57 O6 C60 109.1(9) . . ?
C57 O6 Sr2 124.3(7) . . ?
C60 O6 Sr2 126.6(7) . . ?
O6 C57 C58 105.2(11) . . ?
O6 C57 H57A 110.7 . . ?
C58 C57 H57A 110.7 . . ?
O6 C57 H57B 110.7 . . ?
C58 C57 H57B 110.7 . . ?
H57A C57 H57B 108.8 . . ?
C59 C58 C57 102.9(12) . . ?
C59 C58 H58A 111.2 . . ?
C57 C58 H58A 111.2 . . ?
C59 C58 H58B 111.2 . . ?
C57 C58 H58B 111.2 . . ?
H58A C58 H58B 109.1 . . ?
C58 C59 C60 102.5(10) . . ?
C58 C59 H59A 111.3 . . ?
C60 C59 H59A 111.3 . . ?
C58 C59 H59B 111.3 . . ?
C60 C59 H59B 111.3 . . ?
H59A C59 H59B 109.2 . . ?
O6 C60 C59 105.0(10) . . ?
O6 C60 H60A 110.8 . . ?
C59 C60 H60A 110.8 . . ?
O6 C60 H60B 110.8 . . ?
C59 C60 H60B 110.8 . . ?
H60A C60 H60B 108.8 . . ?
C61 O7 C64 107.7(9) . . ?
C61 O7 Sr2 127.8(8) . . ?
C64 O7 Sr2 120.4(8) . . ?
O7 C61 C62 106.0(11) . . ?
O7 C61 H61A 110.5 . . ?
C62 C61 H61A 110.5 . . ?
O7 C61 H61B 110.5 . . ?
C62 C61 H61B 110.5 . . ?
H61A C61 H61B 108.7 . . ?
C63 C62 C61 102.4(11) . . ?
C63 C62 H62A 111.3 . . ?
C61 C62 H62A 111.3 . . ?
C63 C62 H62B 111.3 . . ?
C61 C62 H62B 111.3 . . ?
H62A C62 H62B 109.2 . . ?
C64 C63 C62 103.0(12) . . ?
C64 C63 H63A 111.2 . . ?
C62 C63 H63A 111.2 . . ?
C64 C63 H63B 111.2 . . ?
C62 C63 H63B 111.2 . . ?
H63A C63 H63B 109.1 . . ?
C63 C64 O7 103.8(11) . . ?
C63 C64 H64A 111.0 . . ?
O7 C64 H64A 111.0 . . ?
C63 C64 H64B 111.0 . . ?
O7 C64 H64B 111.0 . . ?
H64A C64 H64B 109.0 . . ?
C68 O8 C65 107.5(11) . . ?
C68 O8 Sr2 127.5(8) . . ?
C65 O8 Sr2 125.0(7) . . ?
O8 C65 C66 106.9(13) . . ?
O8 C65 H65A 110.3 . . ?
C66 C65 H65A 110.3 . . ?
O8 C65 H65B 110.3 . . ?
C66 C65 H65B 110.3 . . ?
H65A C65 H65B 108.6 . . ?
C65 C66 C67 103.1(13) . . ?
C65 C66 H66A 111.1 . . ?
C67 C66 H66A 111.1 . . ?
C65 C66 H66B 111.1 . . ?
C67 C66 H66B 111.1 . . ?
H66A C66 H66B 109.1 . . ?
C68 C67 C66 101.4(16) . . ?
C68 C67 H67A 111.5 . . ?
C66 C67 H67A 111.5 . . ?
C68 C67 H67B 111.5 . . ?
C66 C67 H67B 111.5 . . ?
H67A C67 H67B 109.3 . . ?
O8 C68 C67 105.4(15) . . ?
O8 C68 H68A 110.7 . . ?
C67 C68 H68A 110.7 . . ?
O8 C68 H68B 110.7 . . ?
C67 C68 H68B 110.7 . . ?
H68A C68 H68B 108.8 . . ?

loop_
_geom_bond_atom_site_label_1
_geom_bond_atom_site_label_2
_geom_bond_distance
_geom_bond_site_symmetry_2
_geom_bond_publ_flag
Sr1 O4 2.507(8) . ?
Sr1 O2 2.518(8) . ?
Sr1 O3 2.529(15) . ?
Sr1 O1 2.532(8) . ?
Sr1 Sn2 3.4550(11) . ?
Sr1 Sn1 3.4600(11) . ?
Sn1 Si2 2.591(3) . ?
Sn1 Si3 2.593(3) . ?
Sn1 Si1 2.599(4) . ?
Si1 C2 1.857(15) . ?
Si1 C1 1.888(14) . ?
Si1 C3 1.970(15) . ?
C1 H1A 0.9800 . ?
C1 H1B 0.9800 . ?
C1 H1C 0.9800 . ?
C2 H2A 0.9800 . ?
C2 H2B 0.9800 . ?
C2 H2C 0.9800 . ?
C3 H3A 0.9800 . ?
C3 H3B 0.9800 . ?
C3 H3C 0.9800 . ?
Si2 C5 1.871(16) . ?
Si2 C6 1.887(16) . ?
Si2 C4 1.912(14) . ?
C4 H4A 0.9800 . ?
C4 H4B 0.9800 . ?
C4 H4C 0.9800 . ?
C5 H5A 0.9800 . ?
C5 H5B 0.9800 . ?
C5 H5C 0.9800 . ?
C6 H6A 0.9800 . ?
C6 H6B 0.9800 . ?
C6 H6C 0.9800 . ?
Si3 C9 1.871(17) . ?
Si3 C8 1.878(18) . ?
Si3 C7 1.890(14) . ?
C7 H7A 0.9800 . ?
C7 H7B 0.9800 . ?
C7 H7C 0.9800 . ?
C8 H8A 0.9800 . ?
C8 H8B 0.9800 . ?
C8 H8C 0.9800 . ?
C9 H9A 0.9800 . ?
C9 H9B 0.9800 . ?
C9 H9C 0.9800 . ?
Sn2 Si5 2.582(4) . ?
Sn2 Si4 2.582(3) . ?
Sn2 Si6 2.596(3) . ?
Si4 C11 1.855(18) . ?
Si4 C10 1.886(14) . ?
Si4 C12 1.91(2) . ?
C10 H10A 0.9800 . ?
C10 H10B 0.9800 . ?
C10 H10C 0.9800 . ?
C11 H11A 0.9800 . ?
C11 H11B 0.9800 . ?
C11 H11C 0.9800 . ?
C12 H12A 0.9800 . ?
C12 H12B 0.9800 . ?
C12 H12C 0.9800 . ?
Si5 C15 1.89(2) . ?
Si5 C13 1.901(15) . ?
Si5 C14 1.912(19) . ?
C13 H13A 0.9800 . ?
C13 H13B 0.9800 . ?
C13 H13C 0.9800 . ?
C14 H14A 0.9800 . ?
C14 H14B 0.9800 . ?
C14 H14C 0.9800 . ?
C15 H15A 0.9800 . ?
C15 H15B 0.9800 . ?
C15 H15C 0.9800 . ?
Si6 C18 1.88(2) . ?
Si6 C16 1.887(13) . ?
Si6 C17 1.888(15) . ?
C16 H16A 0.9800 . ?
C16 H16B 0.9800 . ?
C16 H16C 0.9800 . ?
C17 H17A 0.9800 . ?
C17 H17B 0.9800 . ?
C17 H17C 0.9800 . ?
C18 H18A 0.9800 . ?
C18 H18B 0.9800 . ?
C18 H18C 0.9800 . ?
O1 C19 1.45(2) . ?
O1 C22 1.47(2) . ?
C19 C20 1.48(2) . ?
C19 H19A 0.9900 . ?
C19 H19B 0.9900 . ?
C20 C21 1.51(3) . ?
C20 H20A 0.9900 . ?
C20 H20B 0.9900 . ?
C21 C22 1.38(3) . ?
C21 H21A 0.9900 . ?
C21 H21B 0.9900 . ?
C22 H22A 0.9900 . ?
C22 H22B 0.9900 . ?
O2 C26 1.455(17) . ?
O2 C23 1.481(16) . ?
C23 C24 1.50(2) . ?
C23 H23A 0.9900 . ?
C23 H23B 0.9900 . ?
C24 C25 1.47(3) . ?
C24 H24A 0.9900 . ?
C24 H24B 0.9900 . ?
C25 C26 1.50(2) . ?
C25 H25A 0.9900 . ?
C25 H25B 0.9900 . ?
C26 H26A 0.9900 . ?
C26 H26B 0.9900 . ?
O3 C30 1.28(3) . ?
O3 C27 1.50(4) . ?
C27 C28 1.44(3) . ?
C27 H27A 0.9900 . ?
C27 H27B 0.9900 . ?
C28 C29 1.36(3) . ?
C28 H28A 0.9900 . ?
C28 H28B 0.9900 . ?
C29 C30 1.37(2) . ?
C29 H29A 0.9900 . ?
C29 H29B 0.9900 . ?
C30 H30A 0.9900 . ?
C30 H30B 0.9900 . ?
O4 C34 1.36(2) . ?
O4 C31 1.519(19) . ?
C31 C32 1.52(3) . ?
C31 H31A 0.9900 . ?
C31 H31B 0.9900 . ?
C32 C33 1.51(3) . ?
C32 H32A 0.9900 . ?
C32 H32B 0.9900 . ?
C33 C34 1.57(2) . ?
C33 H33A 0.9900 . ?
C33 H33B 0.9900 . ?
C34 H34A 0.9900 . ?
C34 H34B 0.9900 . ?
Sr2 O7 2.507(8) . ?
Sr2 O5 2.509(8) . ?
Sr2 O6 2.527(7) . ?
Sr2 O8 2.544(8) . ?
Sr2 Sn4 3.4582(10) . ?
Sr2 Sn3 3.4585(10) . ?
Sn3 Si7 2.587(3) . ?
Sn3 Si9 2.598(3) . ?
Sn3 Si8 2.605(3) . ?
Si7 C35 1.872(15) . ?
Si7 C37 1.877(15) . ?
Si7 C36 1.885(14) . ?
C35 H35A 0.9800 . ?
C35 H35B 0.9800 . ?
C35 H35C 0.9800 . ?
C36 H36A 0.9800 . ?
C36 H36B 0.9800 . ?
C36 H36C 0.9800 . ?
C37 H37A 0.9800 . ?
C37 H37B 0.9800 . ?
C37 H37C 0.9800 . ?
Si8 C38 1.870(13) . ?
Si8 C40 1.887(12) . ?
Si8 C39 1.892(15) . ?
C38 H38A 0.9800 . ?
C38 H38B 0.9800 . ?
C38 H38C 0.9800 . ?
C39 H39A 0.9800 . ?
C39 H39B 0.9800 . ?
C39 H39C 0.9800 . ?
C40 H40A 0.9800 . ?
C40 H40B 0.9800 . ?
C40 H40C 0.9800 . ?
Si9 C41 1.877(15) . ?
Si9 C43 1.884(14) . ?
Si9 C42 1.901(15) . ?
C41 H41A 0.9800 . ?
C41 H41B 0.9800 . ?
C41 H41C 0.9800 . ?
C42 H42A 0.9800 . ?
C42 H42B 0.9800 . ?
C42 H42C 0.9800 . ?
C43 H43A 0.9800 . ?
C43 H43B 0.9800 . ?
C43 H43C 0.9800 . ?
Sn4 Si12 2.593(3) . ?
Sn4 Si11 2.596(3) . ?
Sn4 Si10 2.603(3) . ?
Si10 C44 1.868(14) . ?
Si10 C46 1.869(15) . ?
Si10 C45 1.879(15) . ?
C44 H44A 0.9800 . ?
C44 H44B 0.9800 . ?
C44 H44C 0.9800 . ?
C45 H45A 0.9800 . ?
C45 H45B 0.9800 . ?
C45 H45C 0.9800 . ?
C46 H46A 0.9800 . ?
C46 H46B 0.9800 . ?
C46 H46C 0.9800 . ?
Si11 C48 1.876(18) . ?
Si11 C47 1.892(17) . ?
Si11 C49 1.902(16) . ?
C47 H47A 0.9800 . ?
C47 H47B 0.9800 . ?
C47 H47C 0.9800 . ?
C48 H48A 0.9800 . ?
C48 H48B 0.9800 . ?
C48 H48C 0.9800 . ?
C49 H49A 0.9800 . ?
C49 H49B 0.9800 . ?
C49 H49C 0.9800 . ?
Si12 C51 1.876(16) . ?
Si12 C50 1.885(12) . ?
Si12 C52 1.917(13) . ?
C50 H50A 0.9800 . ?
C50 H50B 0.9800 . ?
C50 H50C 0.9800 . ?
C51 H51A 0.9800 . ?
C51 H51B 0.9800 . ?
C51 H51C 0.9800 . ?
C52 H52A 0.9800 . ?
C52 H52B 0.9800 . ?
C52 H52C 0.9800 . ?
O5 C53 1.418(16) . ?
O5 C56 1.469(16) . ?
C53 C54 1.508(19) . ?
C53 H53A 0.9900 . ?
C53 H53B 0.9900 . ?
C54 C55 1.49(2) . ?
C54 H54A 0.9900 . ?
C54 H54B 0.9900 . ?
C55 C56 1.47(2) . ?
C55 H55A 0.9900 . ?
C55 H55B 0.9900 . ?
C56 H56A 0.9900 . ?
C56 H56B 0.9900 . ?
O6 C57 1.428(13) . ?
O6 C60 1.443(14) . ?
C57 C58 1.497(18) . ?
C57 H57A 0.9900 . ?
C57 H57B 0.9900 . ?
C58 C59 1.46(2) . ?
C58 H58A 0.9900 . ?
C58 H58B 0.9900 . ?
C59 C60 1.537(17) . ?
C59 H59A 0.9900 . ?
C59 H59B 0.9900 . ?
C60 H60A 0.9900 . ?
C60 H60B 0.9900 . ?
O7 C61 1.427(17) . ?
O7 C64 1.527(17) . ?
C61 C62 1.521(18) . ?
C61 H61A 0.9900 . ?
C61 H61B 0.9900 . ?
C62 C63 1.51(2) . ?
C62 H62A 0.9900 . ?
C62 H62B 0.9900 . ?
C63 C64 1.442(19) . ?
C63 H63A 0.9900 . ?
C63 H63B 0.9900 . ?
C64 H64A 0.9900 . ?
C64 H64B 0.9900 . ?
O8 C68 1.434(17) . ?
O8 C65 1.460(19) . ?
C65 C66 1.48(2) . ?
C65 H65A 0.9900 . ?
C65 H65B 0.9900 . ?
C66 C67 1.51(2) . ?
C66 H66A 0.9900 . ?
C66 H66B 0.9900 . ?
C67 C68 1.49(3) . ?
C67 H67A 0.9900 . ?
C67 H67B 0.9900 . ?
C68 H68A 0.9900 . ?
C68 H68B 0.9900 . ?

loop_
_geom_torsion_atom_site_label_1
_geom_torsion_atom_site_label_2
_geom_torsion_atom_site_label_3
_geom_torsion_atom_site_label_4
_geom_torsion
_geom_torsion_site_symmetry_1
_geom_torsion_site_symmetry_2
_geom_torsion_site_symmetry_3
_geom_torsion_site_symmetry_4
_geom_torsion_publ_flag
C22 O1 C19 C20 -17(2) . . . . ?
Sr1 O1 C19 C20 164.7(12) . . . . ?
O1 C19 C20 C21 24(2) . . . . ?
C19 C20 C21 C22 -23(3) . . . . ?
C20 C21 C22 O1 12(3) . . . . ?
C19 O1 C22 C21 3(2) . . . . ?
Sr1 O1 C22 C21 -178.8(14) . . . . ?
C26 O2 C23 C24 -16.3(17) . . . . ?
Sr1 O2 C23 C24 160.7(9) . . . . ?
O2 C23 C24 C25 32.2(16) . . . . ?
C23 C24 C25 C26 -36.0(18) . . . . ?
C23 O2 C26 C25 -6(2) . . . . ?
Sr1 O2 C26 C25 177.3(11) . . . . ?
C24 C25 C26 O2 26(2) . . . . ?
C30 O3 C27 C28 -5(3) . . . . ?
Sr1 O3 C27 C28 165(2) . . . . ?
O3 C27 C28 C29 5(4) . . . . ?
C27 C28 C29 C30 -2(4) . . . . ?
C27 O3 C30 C29 5(4) . . . . ?
Sr1 O3 C30 C29 -164(2) . . . . ?
C28 C29 C30 O3 -2(5) . . . . ?
C34 O4 C31 C32 8.6(18) . . . . ?
Sr1 O4 C31 C32 -161.3(9) . . . . ?
O4 C31 C32 C33 -36.1(17) . . . . ?
C31 C32 C33 C34 47.2(18) . . . . ?
C31 O4 C34 C33 22(2) . . . . ?
Sr1 O4 C34 C33 -168.4(13) . . . . ?
C32 C33 C34 O4 -43(2) . . . . ?
C56 O5 C53 C54 17.2(16) . . . . ?
Sr2 O5 C53 C54 -163.2(9) . . . . ?
O5 C53 C54 C55 -33.1(16) . . . . ?
C53 C54 C55 C56 36.7(17) . . . . ?
C53 O5 C56 C55 5.8(16) . . . . ?
Sr2 O5 C56 C55 -173.8(9) . . . . ?
C54 C55 C56 O5 -26.9(17) . . . . ?
C60 O6 C57 C58 -18.8(14) . . . . ?
Sr2 O6 C57 C58 160.0(8) . . . . ?
O6 C57 C58 C59 36.2(14) . . . . ?
C57 C58 C59 C60 -38.2(14) . . . . ?
C57 O6 C60 C59 -5.1(13) . . . . ?
Sr2 O6 C60 C59 176.1(7) . . . . ?
C58 C59 C60 O6 27.4(14) . . . . ?
C64 O7 C61 C62 -3.8(14) . . . . ?
Sr2 O7 C61 C62 153.3(9) . . . . ?
O7 C61 C62 C63 26.7(14) . . . . ?
C61 C62 C63 C64 -40.5(14) . . . . ?
C62 C63 C64 O7 38.2(14) . . . . ?
C61 O7 C64 C63 -21.9(15) . . . . ?
Sr2 O7 C64 C63 179.0(8) . . . . ?
C68 O8 C65 C66 2(2) . . . . ?
Sr2 O8 C65 C66 -178.0(14) . . . . ?
O8 C65 C66 C67 -25(3) . . . . ?
C65 C66 C67 C68 38(3) . . . . ?
C65 O8 C68 C67 22(2) . . . . ?
Sr2 O8 C68 C67 -157.6(12) . . . . ?
C66 C67 C68 O8 -37(2) . . . . ?
